data_7225232
loop_
_publ_author_name
'Dar'in, Dmitry'
'Bakulina, Olga'
'Nikolskaya, Sofia'
'Gluzdikov, Ivan'
'Krasavin, Mikhail'

_publ_section_title
;
 The rare cis-configured trisubstituted lactam products obtained by the
 Castagnoli-Cushman reaction in N,N-dimethylformamide
;
_journal_name_full 'RSC Adv.'
_journal_paper_doi 10.1039/C6RA10249B
_journal_year 2016
_chemical_formula_moiety 'C15 H19 N O4'
_chemical_formula_sum 'C15 H19 N O4'
_chemical_formula_weight 277.31
_chemical_name_systematic
;
 ? 
;
_space_group_crystal_system monoclinic
_space_group_IT_number 14
_space_group_name_Hall '-P 2ybc'
_space_group_name_H-M_alt 'P 1 21/c 1'
_symmetry_space_group_name_Hall '-P 2ybc'
_symmetry_space_group_name_H-M 'P 1 21/c 1'
_atom_sites_solution_hydrogens geom
_atom_sites_solution_primary direct
_atom_sites_solution_secondary difmap
_audit_creation_date 2016-02-10
_audit_creation_method
;
  Olex2 1.2-ac2
  (compiled 2012.03.27 svn.r2268, GUI svn.r4156)
;
_audit_update_record
;
2016-02-10 deposited with the CCDC.
2016-05-11 downloaded from the CCDC.
;
_cell_angle_alpha 90.00
_cell_angle_beta 107.145(17)
_cell_angle_gamma 90.00
_cell_formula_units_Z 4
_cell_length_a 9.771(3)
_cell_length_b 14.4414(16)
_cell_length_c 10.4314(7)
_cell_measurement_reflns_used 2952
_cell_measurement_temperature 100.0(2)
_cell_measurement_theta_max 29.9780
_cell_measurement_theta_min 3.5590
_cell_volume 1406.5(5)
_computing_cell_refinement
;
CrysAlisPro, Agilent Technologies,
Version 1.171.36.32 (release 02-08-2013 CrysAlis171 .NET)
(compiled Aug  2 2013,16:46:58)
;
_computing_data_collection
;
CrysAlisPro, Agilent Technologies,
Version 1.171.36.32 (release 02-08-2013 CrysAlis171 .NET)
(compiled Aug  2 2013,16:46:58)
;
_computing_data_reduction
;
CrysAlisPro, Agilent Technologies,
Version 1.171.36.32 (release 02-08-2013 CrysAlis171 .NET)
(compiled Aug  2 2013,16:46:58)
;
_computing_molecular_graphics
;
O. V. Dolomanov, L. J. Bourhis, R. J. Gildea, J. A. K. Howard and H. Puschmann,
OLEX2: a complete structure solution, refinement and analysis program.
J. Appl. Cryst. (2009). 42, 339-341.
;
_computing_publication_material
;
O. V. Dolomanov, L. J. Bourhis, R. J. Gildea, J. A. K. Howard and H. Puschmann,
OLEX2: a complete structure solution, refinement and analysis program.
J. Appl. Cryst. (2009). 42, 339-341.
;
_computing_structure_refinement
;
SHELXL, G.M. Sheldrick, Acta Cryst.
(2008). A64, 112-122
;
_computing_structure_solution
;
SHELXS, G.M. Sheldrick, Acta Cryst.
(2008). A64, 112-122
;
_diffrn_ambient_temperature 100.0(2)
_diffrn_detector_area_resol_mean 16.2096
_diffrn_measured_fraction_theta_full 0.9652
_diffrn_measured_fraction_theta_max 0.8478
_diffrn_measurement_details
;
  1 omega  -80.00    1.00   1.0000    3.8200
omega____ theta____ kappa____ phi______ frames
    -      -20.5643  -38.0000  150.0000 81

  2 omega  -84.00   -2.00   1.0000    3.8200
omega____ theta____ kappa____ phi______ frames
    -      -20.5643  -57.0000  -90.0000 82

  3 omega  -25.00   15.00   1.0000    3.8200
omega____ theta____ kappa____ phi______ frames
    -      -20.5643  -99.0000 -120.0000 40

  4 omega  -28.00   45.00   1.0000    3.8200
omega____ theta____ kappa____ phi______ frames
    -      -20.5643   57.0000  -30.0000 73

  5 omega  -50.00  -25.00   1.0000    3.8200
omega____ theta____ kappa____ phi______ frames
    -      -20.5643   77.0000 -120.0000 25
;
_diffrn_measurement_device_type 'Xcalibur, Eos'
_diffrn_measurement_method '\w scans'
_diffrn_orient_matrix_UB_11 0.0159776000
_diffrn_orient_matrix_UB_12 0.0029022000
_diffrn_orient_matrix_UB_13 0.0707634000
_diffrn_orient_matrix_UB_21 0.0742333000
_diffrn_orient_matrix_UB_22 -0.0014915000
_diffrn_orient_matrix_UB_23 0.0063724000
_diffrn_orient_matrix_UB_31 0.0011728000
_diffrn_orient_matrix_UB_32 0.0490555000
_diffrn_orient_matrix_UB_33 -0.0040666000
_diffrn_radiation_monochromator graphite
_diffrn_radiation_type 'Mo K\a'
_diffrn_radiation_wavelength 0.7107
_diffrn_reflns_av_R_equivalents 0.0277
_diffrn_reflns_av_unetI/netI 0.0315
_diffrn_reflns_limit_h_max 12
_diffrn_reflns_limit_h_min -12
_diffrn_reflns_limit_k_max 18
_diffrn_reflns_limit_k_min -18
_diffrn_reflns_limit_l_max 13
_diffrn_reflns_limit_l_min -13
_diffrn_reflns_number 8394
_diffrn_reflns_theta_full 27.50
_diffrn_reflns_theta_max 27.50
_diffrn_reflns_theta_min 2.88
_diffrn_source 'Enhance (Mo) X-ray Source'
_exptl_absorpt_coefficient_mu 0.095
_exptl_absorpt_correction_T_max 1.00000
_exptl_absorpt_correction_T_min 0.92226
_exptl_absorpt_correction_type multi-scan
_exptl_absorpt_process_details
;
CrysAlisPro, Agilent Technologies,
Version 1.171.36.32 (release 02-08-2013 CrysAlis171 .NET)
(compiled Aug  2 2013,16:46:58)
Empirical absorption correction using spherical harmonics,
 implemented in SCALE3 ABSPACK scaling algorithm.
;
_exptl_crystal_density_diffrn 1.310
_exptl_crystal_density_method 'not measured'
_exptl_crystal_F_000 592
_refine_diff_density_max 0.325
_refine_diff_density_min -0.212
_refine_diff_density_rms 0.046
_refine_ls_extinction_method none
_refine_ls_goodness_of_fit_ref 1.025
_refine_ls_hydrogen_treatment mixed
_refine_ls_matrix_type full
_refine_ls_number_parameters 185
_refine_ls_number_reflns 3138
_refine_ls_number_restraints 0
_refine_ls_restrained_S_all 1.025
_refine_ls_R_factor_all 0.0447
_refine_ls_R_factor_gt 0.0380
_refine_ls_shift/su_max 0.000
_refine_ls_shift/su_mean 0.000
_refine_ls_structure_factor_coef Fsqd
_refine_ls_weighting_details 'calc w=1/[\s^2^(Fo^2^)+(0.0456P)^2^+0.5411P] where P=(Fo^2^+2Fc^2^)/3'
_refine_ls_weighting_scheme calc
_refine_ls_wR_factor_gt 0.0943
_refine_ls_wR_factor_ref 0.0988
_reflns_number_gt 2727
_reflns_number_total 3138
_reflns_threshold_expression >2sigma(I)
_cod_data_source_file c6ra10249b2.cif
_cod_data_source_block dvd-71-t
_cod_original_cell_volume 1406.6(5)
_cod_database_code 7225232
_chemical_oxdiff_formula 'C20 N3 O3'
_reflns_odcompleteness_completeness 96.52
_reflns_odcompleteness_iscentric 1
_reflns_odcompleteness_theta 27.50

loop_
_space_group_symop_id
_space_group_symop_operation_xyz
1 'x, y, z'
2 '-x, y+1/2, -z+1/2'
3 '-x, -y, -z'
4 'x, -y-1/2, z-1/2'

loop_
_atom_site_label
_atom_site_type_symbol
_atom_site_fract_x
_atom_site_fract_y
_atom_site_fract_z
_atom_site_U_iso_or_equiv
_atom_site_adp_type
_atom_site_occupancy
_atom_site_symmetry_multiplicity
_atom_site_calc_flag
_atom_site_refinement_flags
O1 O 0.99011(10) 0.01451(6) 0.30795(9) 0.0159(2) Uani 1 1 d .
O2 O 1.05954(11) 0.39386(6) 0.39307(9) 0.0192(2) Uani 1 1 d .
H2 H 1.0359 0.4288 0.3283 0.029 Uiso 1 1 calc R
O3 O 0.97069(11) 0.28523(6) 0.23668(9) 0.0206(2) Uani 1 1 d .
O4 O 1.60206(10) 0.11698(6) 0.98917(8) 0.0168(2) Uani 1 1 d .
N1 N 1.18501(11) 0.11051(6) 0.39172(10) 0.0116(2) Uani 1 1 d .
C11 C 1.54094(14) 0.21601(8) 0.78894(12) 0.0149(3) Uani 1 1 d .
H11 H 1.6213 0.2532 0.8221 0.018 Uiso 1 1 calc R
C10 C 1.44543(13) 0.23300(8) 0.66151(12) 0.0139(2) Uani 1 1 d .
H10 H 1.4639 0.2814 0.6102 0.017 Uiso 1 1 calc R
C3 C 0.97411(13) 0.15270(8) 0.43737(12) 0.0120(2) Uani 1 1 d .
H3A H 0.9632 0.1271 0.5197 0.014 Uiso 1 1 calc R
H3B H 0.8803 0.1690 0.3785 0.014 Uiso 1 1 calc R
C9 C 1.32359(13) 0.17895(8) 0.61030(11) 0.0119(2) Uani 1 1 d .
C1 C 1.22351(13) 0.19695(8) 0.47002(11) 0.0117(2) Uani 1 1 d .
H1 H 1.2703 0.2393 0.4226 0.014 Uiso 1 1 calc R
C2 C 1.07311(13) 0.23744(8) 0.46669(12) 0.0115(2) Uani 1 1 d .
H2A H 1.0759 0.2659 0.5527 0.014 Uiso 1 1 calc R
C12 C 1.51446(13) 0.14278(8) 0.86556(12) 0.0132(2) Uani 1 1 d .
C8 C 1.31801(15) -0.03930(9) 0.41248(13) 0.0187(3) Uani 1 1 d .
H8A H 1.3387 -0.0347 0.5081 0.028 Uiso 1 1 calc R
H8B H 1.3966 -0.0688 0.3912 0.028 Uiso 1 1 calc R
H8C H 1.2326 -0.0753 0.3767 0.028 Uiso 1 1 calc R
C7 C 1.26187(15) 0.05594(9) 0.19821(13) 0.0181(3) Uani 1 1 d .
H7A H 1.1768 0.0201 0.1605 0.027 Uiso 1 1 calc R
H7B H 1.3405 0.0285 0.1743 0.027 Uiso 1 1 calc R
H7C H 1.2470 0.1180 0.1640 0.027 Uiso 1 1 calc R
C6 C 1.29587(13) 0.05788(8) 0.35081(12) 0.0141(2) Uani 1 1 d .
H6 H 1.3864 0.0914 0.3860 0.017 Uiso 1 1 calc R
C13 C 1.39039(13) 0.08927(8) 0.81669(12) 0.0149(3) Uani 1 1 d .
H13 H 1.3709 0.0417 0.8688 0.018 Uiso 1 1 calc R
C14 C 1.29637(13) 0.10714(8) 0.69041(12) 0.0142(2) Uani 1 1 d .
H14 H 1.2144 0.0711 0.6585 0.017 Uiso 1 1 calc R
C15 C 1.73783(15) 0.16283(10) 1.03771(14) 0.0235(3) Uani 1 1 d .
H15A H 1.7892 0.1572 0.9725 0.035 Uiso 1 1 calc R
H15B H 1.7924 0.1348 1.1204 0.035 Uiso 1 1 calc R
H15C H 1.7228 0.2271 1.0526 0.035 Uiso 1 1 calc R
C5 C 1.02741(13) 0.30712(8) 0.35236(12) 0.0124(2) Uani 1 1 d .
C4 C 1.04814(13) 0.08450(8) 0.37002(11) 0.0120(2) Uani 1 1 d .

loop_
_atom_site_aniso_label
_atom_site_aniso_U_11
_atom_site_aniso_U_22
_atom_site_aniso_U_33
_atom_site_aniso_U_23
_atom_site_aniso_U_13
_atom_site_aniso_U_12
O1 0.0176(5) 0.0125(4) 0.0167(4) -0.0039(3) 0.0034(4) -0.0035(3)
O2 0.0304(6) 0.0104(4) 0.0138(4) 0.0017(3) 0.0019(4) 0.0001(4)
O3 0.0291(6) 0.0179(4) 0.0114(4) 0.0007(3) 0.0008(4) -0.0011(4)
O4 0.0149(5) 0.0203(4) 0.0122(4) 0.0002(3) -0.0006(3) 0.0000(3)
N1 0.0121(5) 0.0099(5) 0.0123(5) -0.0022(4) 0.0029(4) 0.0006(4)
C11 0.0128(6) 0.0154(6) 0.0153(6) -0.0023(5) 0.0021(5) -0.0030(5)
C10 0.0147(6) 0.0125(5) 0.0144(6) 0.0005(4) 0.0042(5) -0.0007(4)
C3 0.0123(6) 0.0112(5) 0.0123(5) 0.0005(4) 0.0032(4) -0.0005(4)
C9 0.0119(6) 0.0118(5) 0.0112(5) -0.0012(4) 0.0021(5) 0.0012(4)
C1 0.0134(6) 0.0094(5) 0.0117(5) -0.0011(4) 0.0029(5) -0.0015(4)
C2 0.0136(6) 0.0105(5) 0.0098(5) -0.0008(4) 0.0025(4) 0.0000(4)
C12 0.0128(6) 0.0154(6) 0.0107(5) -0.0016(4) 0.0021(5) 0.0025(4)
C8 0.0199(7) 0.0164(6) 0.0195(6) 0.0026(5) 0.0054(5) 0.0061(5)
C7 0.0218(7) 0.0173(6) 0.0170(6) -0.0005(5) 0.0084(5) 0.0021(5)
C6 0.0117(6) 0.0137(5) 0.0165(6) -0.0015(4) 0.0036(5) 0.0017(4)
C13 0.0163(7) 0.0137(5) 0.0147(6) 0.0016(4) 0.0047(5) -0.0005(5)
C14 0.0129(6) 0.0138(6) 0.0152(6) -0.0010(4) 0.0031(5) -0.0029(5)
C15 0.0159(7) 0.0308(7) 0.0184(6) 0.0008(5) -0.0033(5) -0.0035(6)
C5 0.0123(6) 0.0121(5) 0.0133(6) 0.0005(4) 0.0047(5) 0.0006(4)
C4 0.0144(6) 0.0110(5) 0.0095(5) 0.0023(4) 0.0021(4) 0.0005(4)

loop_
_atom_type_symbol
_atom_type_description
_atom_type_scat_dispersion_real
_atom_type_scat_dispersion_imag
_atom_type_scat_source
C C 0.0033 0.0016 'International Tables Vol C Tables 4.2.6.8 and 6.1.1.4'
N N 0.0061 0.0033 'International Tables Vol C Tables 4.2.6.8 and 6.1.1.4'
O O 0.0106 0.0060 'International Tables Vol C Tables 4.2.6.8 and 6.1.1.4'
H H 0.0000 0.0000 'International Tables Vol C Tables 4.2.6.8 and 6.1.1.4'

loop_
_geom_angle_atom_site_label_1
_geom_angle_atom_site_label_2
_geom_angle_atom_site_label_3
_geom_angle
C5 O2 H2 109.5
C12 O4 C15 117.52(10)
C1 N1 C6 120.16(10)
C4 N1 C1 114.08(9)
C4 N1 C6 125.67(10)
C10 C11 H11 120.3
C12 C11 H11 120.3
C12 C11 C10 119.46(11)
C11 C10 H10 119.3
C9 C10 C11 121.37(11)
C9 C10 H10 119.3
H3A C3 H3B 108.9
C2 C3 H3A 110.8
C2 C3 H3B 110.8
C4 C3 H3A 110.8
C4 C3 H3B 110.8
C4 C3 C2 104.62(10)
C10 C9 C1 120.47(10)
C10 C9 C14 118.43(11)
C14 C9 C1 121.10(10)
N1 C1 C9 111.92(9)
N1 C1 H1 109.2
N1 C1 C2 102.58(9)
C9 C1 H1 109.2
C9 C1 C2 114.56(9)
C2 C1 H1 109.2
C3 C2 C1 103.78(9)
C3 C2 H2A 111.3
C1 C2 H2A 111.3
C5 C2 C3 110.41(10)
C5 C2 C1 108.62(9)
C5 C2 H2A 111.3
O4 C12 C11 125.06(11)
O4 C12 C13 115.18(11)
C11 C12 C13 119.76(11)
H8A C8 H8B 109.5
H8A C8 H8C 109.5
H8B C8 H8C 109.5
C6 C8 H8A 109.5
C6 C8 H8B 109.5
C6 C8 H8C 109.5
H7A C7 H7B 109.5
H7A C7 H7C 109.5
H7B C7 H7C 109.5
C6 C7 H7A 109.5
C6 C7 H7B 109.5
C6 C7 H7C 109.5
N1 C6 C8 111.88(10)
N1 C6 C7 110.85(10)
N1 C6 H6 107.1
C8 C6 H6 107.1
C7 C6 C8 112.40(10)
C7 C6 H6 107.1
C12 C13 H13 119.9
C14 C13 C12 120.12(11)
C14 C13 H13 119.9
C9 C14 H14 119.6
C13 C14 C9 120.82(11)
C13 C14 H14 119.6
O4 C15 H15A 109.5
O4 C15 H15B 109.5
O4 C15 H15C 109.5
H15A C15 H15B 109.5
H15A C15 H15C 109.5
H15B C15 H15C 109.5
O2 C5 C2 112.64(10)
O3 C5 O2 123.99(11)
O3 C5 C2 123.35(11)
O1 C4 N1 126.44(11)
O1 C4 C3 124.35(11)
N1 C4 C3 109.19(10)

loop_
_geom_bond_atom_site_label_1
_geom_bond_atom_site_label_2
_geom_bond_distance
O1 C4 1.2434(14)
O2 H2 0.8200
O2 C5 1.3303(14)
O3 C5 1.2120(15)
O4 C12 1.3723(15)
O4 C15 1.4349(17)
N1 C1 1.4784(14)
N1 C6 1.4852(15)
N1 C4 1.3426(16)
C11 H11 0.9300
C11 C10 1.4024(17)
C11 C12 1.3950(17)
C10 H10 0.9300
C10 C9 1.3918(17)
C3 H3A 0.9700
C3 H3B 0.9700
C3 C2 1.5337(16)
C3 C4 1.5121(16)
C9 C1 1.5236(16)
C9 C14 1.4055(16)
C1 H1 0.9800
C1 C2 1.5726(17)
C2 H2A 0.9800
C2 C5 1.5233(16)
C12 C13 1.4009(18)
C8 H8A 0.9600
C8 H8B 0.9600
C8 H8C 0.9600
C8 C6 1.5324(16)
C7 H7A 0.9600
C7 H7B 0.9600
C7 H7C 0.9600
C7 C6 1.5275(17)
C6 H6 0.9800
C13 H13 0.9300
C13 C14 1.3901(17)
C14 H14 0.9300
C15 H15A 0.9600
C15 H15B 0.9600
C15 H15C 0.9600
